data_1561945
loop_
_publ_author_name
'Noland, Wayland E.'
'Herzig, Ryan J.'
'Fox, Renee C.'
'Tritch, Kenneth J.'

_publ_section_title
;
 3,5-Dibromo-4-carbamoylbenzoic acid 2-propanol monosolvate
;
_journal_coeditor_code HB4381
_journal_issue 4
_journal_name_full IUCrData
_journal_page_first x210391
_journal_paper_doi 10.1107/S2414314621003916
_journal_volume 6
_journal_year 2021
_chemical_formula_iupac 'C8 H5 Br2 N O3, C3 H8 O'
_chemical_formula_moiety 'C8 H5 Br2 N O3, C3 H8 O'
_chemical_formula_sum 'C11 H13 Br2 N O4'
_chemical_formula_weight 383.04
_chemical_melting_point 528
_chemical_name_common I
_chemical_name_systematic
;
3,5-Dibromo-4-carbamoylbenzoic acid 2-propanol monosolvate
;
_space_group_crystal_system triclinic
_space_group_IT_number 2
_space_group_name_Hall '-P 1'
_space_group_name_H-M_alt 'P -1'
_atom_sites_solution_hydrogens mixed
_audit_creation_method SHELXL-2018/3
_cell_angle_alpha 71.3760(10)
_cell_angle_beta 81.7450(10)
_cell_angle_gamma 83.6820(10)
_cell_formula_units_Z 2
_cell_length_a 7.2866(5)
_cell_length_b 8.5212(6)
_cell_length_c 12.1832(8)
_cell_measurement_reflns_used 2971
_cell_measurement_temperature 173(2)
_cell_measurement_theta_max 27.28
_cell_measurement_theta_min 2.60
_cell_volume 707.76(8)
_computing_cell_refinement
;
SAINT (Bruker, 2018)
;
_computing_data_collection
;
APEX3 (Bruker, 2018)
;
_computing_data_reduction
;
SAINT (Bruker, 2018)
;
_computing_molecular_graphics
;
Mercury (Macrae <i>et al.</i>, 2020)
;
_computing_publication_material
;
PublCIF (Westrip, 2010)
;
_computing_structure_refinement
;
<i>SHELXL2018/3</i> (Sheldrick, 2015b)
;
_computing_structure_solution
;
SHELXT2014 (Sheldrick, 2015a)
;
_diffrn_ambient_temperature 173(2)
_diffrn_measured_fraction_theta_full 0.997
_diffrn_measured_fraction_theta_max 0.981
_diffrn_measurement_device_type 'Bruker APEXII CCD'
_diffrn_measurement_method '\f and \w scans'
_diffrn_radiation_type MoK\a
_diffrn_radiation_wavelength 0.71073
_diffrn_reflns_av_R_equivalents 0.0213
_diffrn_reflns_av_unetI/netI 0.0231
_diffrn_reflns_limit_h_max 9
_diffrn_reflns_limit_h_min -9
_diffrn_reflns_limit_k_max 10
_diffrn_reflns_limit_k_min -11
_diffrn_reflns_limit_l_max 15
_diffrn_reflns_limit_l_min -15
_diffrn_reflns_number 8139
_diffrn_reflns_theta_full 25.242
_diffrn_reflns_theta_max 27.306
_diffrn_reflns_theta_min 1.776
_diffrn_source 'sealed tube'
_exptl_absorpt_coefficient_mu 5.732
_exptl_absorpt_correction_T_max 0.7455
_exptl_absorpt_correction_T_min 0.4855
_exptl_absorpt_correction_type multi-scan
_exptl_absorpt_process_details
;
(SADABS; Krause <i>et al.</i>,  2015)
;
_exptl_crystal_colour colourless
_exptl_crystal_density_diffrn 1.797
_exptl_crystal_description block
_exptl_crystal_F_000 376
_exptl_crystal_size_max 0.400
_exptl_crystal_size_mid 0.380
_exptl_crystal_size_min 0.160
_refine_diff_density_max 0.633
_refine_diff_density_min -0.901
_refine_ls_extinction_method none
_refine_ls_goodness_of_fit_ref 1.037
_refine_ls_hydrogen_treatment mixed
_refine_ls_matrix_type full
_refine_ls_number_parameters 201
_refine_ls_number_reflns 3128
_refine_ls_number_restraints 151
_refine_ls_restrained_S_all 1.014
_refine_ls_R_factor_all 0.0326
_refine_ls_R_factor_gt 0.0262
_refine_ls_shift/su_max 0.001
_refine_ls_shift/su_mean 0.000
_refine_ls_structure_factor_coef Fsqd
_refine_ls_weighting_details 'w=1/[\s^2^(Fo^2^)+(0.0296P)^2^+0.5063P] where P=(Fo^2^+2Fc^2^)/3'
_refine_ls_weighting_scheme calc
_refine_ls_wR_factor_gt 0.0622
_refine_ls_wR_factor_ref 0.0649
_reflns_number_gt 2683
_reflns_number_total 3128
_reflns_threshold_expression 'I > 2\s(I)'
_cod_data_source_file hb4381sup1.cif
_cod_data_source_block I
_cod_database_code 1561945
_shelx_space_group_comment
;
The symmetry employed for this shelxl refinement is uniquely defined
by the following loop, which should always be used as a source of
symmetry information in preference to the above space-group names.
They are only intended as comments.
;
_shelx_estimated_absorpt_t_min 0.208
_shelx_estimated_absorpt_t_max 0.461

loop_
_space_group_symop_operation_xyz
'x, y, z'
'-x, -y, -z'

loop_
_atom_site_type_symbol
_atom_site_label
_atom_site_fract_x
_atom_site_fract_y
_atom_site_fract_z
_atom_site_U_iso_or_equiv
_atom_site_adp_type
_atom_site_calc_flag
_atom_site_occupancy
_atom_site_disorder_assembly
_atom_site_disorder_group
Br Br1 0.61784(4) 0.53550(3) 0.84990(2) 0.04348(9) Uani d 1 . .
Br Br2 0.61751(4) 0.03664(3) 0.63196(2) 0.04169(9) Uani d 1 . .
O O1 0.6947(2) 0.0875(2) 0.90019(14) 0.0332(4) Uani d 1 . .
O O2 0.8164(3) 0.6055(2) 0.30554(14) 0.0405(4) Uani d 1 . .
O O3 0.8603(3) 0.7832(2) 0.39910(15) 0.0416(4) Uani d 1 . .
H H3A 0.891(4) 0.846(3) 0.3317(11) 0.050 Uiso d 1 . .
N N1 0.3942(3) 0.1688(3) 0.87692(17) 0.0327(4) Uani d 1 . .
H H1A 0.355(4) 0.097(3) 0.9439(12) 0.039 Uiso d 1 . .
H H1B 0.312(3) 0.227(3) 0.8307(19) 0.039 Uiso d 1 . .
C C1 0.5730(3) 0.1757(3) 0.84327(18) 0.0252(4) Uani d 1 . .
C C2 0.6307(3) 0.3004(3) 0.72637(17) 0.0241(4) Uani d 1 . .
C C3 0.6625(3) 0.4624(3) 0.71657(19) 0.0265(4) Uani d 1 . .
C C4 0.7250(3) 0.5743(3) 0.61079(19) 0.0278(5) Uani d 1 . .
H H4A 0.748438 0.683825 0.606128 0.033 Uiso calc 1 . .
C C5 0.7527(3) 0.5239(3) 0.51214(18) 0.0264(5) Uani d 1 . .
C C6 0.7196(3) 0.3647(3) 0.51800(19) 0.0276(5) Uani d 1 . .
H H6A 0.737311 0.331352 0.449673 0.033 Uiso calc 1 . .
C C7 0.6603(3) 0.2545(3) 0.62524(19) 0.0256(4) Uani d 1 . .
C C8 0.8134(3) 0.6414(3) 0.3944(2) 0.0308(5) Uani d 1 . .
O O4 0.9365(13) 0.9719(9) 0.1879(11) 0.0313(15) Uani d 0.598(8) A 1
H H4B 1.0530(14) 0.964(8) 0.184(5) 0.047 Uiso d 0.598(8) A 1
C C9 0.872(3) 1.205(2) 0.2603(12) 0.060(2) Uani d 0.598(8) A 1
H H9A 0.820755 1.320374 0.241438 0.091 Uiso calc 0.598(8) A 1
H H9B 1.000209 1.198652 0.278449 0.091 Uiso calc 0.598(8) A 1
H H9C 0.796644 1.135893 0.327854 0.091 Uiso calc 0.598(8) A 1
C C10 0.8716(7) 1.1441(5) 0.1583(4) 0.0345(13) Uani d 0.598(8) A 1
H H10A 0.739971 1.152928 0.141246 0.041 Uiso calc 0.598(8) A 1
C C11 0.9845(12) 1.2460(14) 0.0493(7) 0.0429(18) Uani d 0.598(8) A 1
H H11A 0.979250 1.201108 -0.014763 0.064 Uiso calc 0.598(8) A 1
H H11B 1.113936 1.241251 0.064208 0.064 Uiso calc 0.598(8) A 1
H H11C 0.933135 1.361577 0.028151 0.064 Uiso calc 0.598(8) A 1
O O4' 0.978(2) 0.9791(14) 0.1997(18) 0.0313(15) Uani d 0.402(8) A 2
H H4C 1.049(8) 0.954(10) 0.146(5) 0.047 Uiso d 0.402(8) A 2
C C9' 0.883(5) 1.202(4) 0.2791(18) 0.060(2) Uani d 0.402(8) A 2
H H9D 0.887410 1.321374 0.265058 0.091 Uiso calc 0.402(8) A 2
H H9E 0.938938 1.140568 0.350651 0.091 Uiso calc 0.402(8) A 2
H H9F 0.753869 1.174455 0.287647 0.091 Uiso calc 0.402(8) A 2
C C10' 0.9900(11) 1.1550(7) 0.1784(5) 0.0304(17) Uani d 0.402(8) A 2
H H10B 1.123331 1.176385 0.174482 0.036 Uiso calc 0.402(8) A 2
C C11' 0.9228(19) 1.250(2) 0.0639(10) 0.0429(18) Uani d 0.402(8) A 2
H H11D 0.793361 1.227577 0.065230 0.064 Uiso calc 0.402(8) A 2
H H11E 1.000083 1.215842 0.001592 0.064 Uiso calc 0.402(8) A 2
H H11F 0.931011 1.369041 0.049729 0.064 Uiso calc 0.402(8) A 2

loop_
_atom_site_aniso_label
_atom_site_aniso_U_11
_atom_site_aniso_U_22
_atom_site_aniso_U_33
_atom_site_aniso_U_12
_atom_site_aniso_U_13
_atom_site_aniso_U_23
Br1 0.0693(2) 0.03621(15) 0.02540(13) -0.00969(12) 0.00169(12) -0.01126(10)
Br2 0.05996(18) 0.02835(13) 0.03767(15) -0.01118(11) -0.00300(12) -0.00992(11)
O1 0.0278(8) 0.0364(9) 0.0226(8) -0.0049(7) -0.0010(6) 0.0086(7)
O2 0.0473(10) 0.0395(10) 0.0201(8) 0.0044(8) 0.0024(7) 0.0058(7)
O3 0.0468(10) 0.0323(9) 0.0294(9) -0.0094(8) 0.0080(8) 0.0101(7)
N1 0.0295(10) 0.0359(11) 0.0200(10) -0.0038(8) 0.0008(8) 0.0080(8)
C1 0.0314(11) 0.0240(10) 0.0155(10) -0.0062(9) 0.0000(8) 0.0007(8)
C2 0.0260(10) 0.0237(10) 0.0170(10) -0.0044(8) -0.0003(8) 0.0016(8)
C3 0.0309(11) 0.0270(11) 0.0186(10) -0.0023(9) -0.0007(8) -0.0039(8)
C4 0.0284(11) 0.0238(10) 0.0259(11) -0.0044(9) -0.0024(9) 0.0005(9)
C5 0.0221(10) 0.0276(11) 0.0195(10) -0.0012(8) 0.0004(8) 0.0053(8)
C6 0.0295(11) 0.0299(11) 0.0184(10) 0.0003(9) -0.0010(8) -0.0022(9)
C7 0.0281(11) 0.0231(10) 0.0218(10) -0.0033(8) -0.0011(8) -0.0019(8)
C8 0.0222(10) 0.0311(12) 0.0246(11) 0.0025(9) 0.0016(9) 0.0080(9)
O4 0.026(4) 0.0233(10) 0.034(3) -0.0051(17) 0.008(3) 0.0027(10)
C9 0.091(4) 0.0453(19) 0.042(4) -0.0020(19) 0.009(4) -0.016(3)
C10 0.036(3) 0.027(2) 0.035(2) 0.0005(17) -0.0004(19) -0.0050(17)
C11 0.059(6) 0.0292(15) 0.032(2) -0.001(4) 0.000(3) 0.0010(18)
O4' 0.026(4) 0.0233(10) 0.034(3) -0.0051(17) 0.008(3) 0.0027(10)
C9' 0.091(4) 0.0453(19) 0.042(4) -0.0020(19) 0.009(4) -0.016(3)
C10' 0.039(4) 0.020(3) 0.030(3) -0.007(2) -0.009(2) -0.001(2)
C11' 0.059(6) 0.0292(15) 0.032(2) -0.001(4) 0.000(3) 0.0010(18)

loop_
_atom_type_symbol
_atom_type_description
_atom_type_scat_dispersion_real
_atom_type_scat_dispersion_imag
_atom_type_scat_source
C C 0.0033 0.0016 'International Tables Vol C Tables 4.2.6.8 and 6.1.1.4'
H H 0.0000 0.0000 'International Tables Vol C Tables 4.2.6.8 and 6.1.1.4'
N N 0.0061 0.0033 'International Tables Vol C Tables 4.2.6.8 and 6.1.1.4'
O O 0.0106 0.0060 'International Tables Vol C Tables 4.2.6.8 and 6.1.1.4'
Br Br -0.2901 2.4595 'International Tables Vol C Tables 4.2.6.8 and 6.1.1.4'

loop_
_geom_angle_atom_site_label_1
_geom_angle_atom_site_label_2
_geom_angle_atom_site_label_3
_geom_angle_site_symmetry_1
_geom_angle_site_symmetry_3
_geom_angle
_geom_angle_publ_flag
C8 O3 H3A . . 110(2) ?
C1 N1 H1A . . 119.3(18) ?
C1 N1 H1B . . 121.2(18) ?
H1A N1 H1B . . 119(2) ?
O1 C1 N1 . . 124.32(19) ?
O1 C1 C2 . . 118.97(19) ?
N1 C1 C2 . . 116.71(19) ?
C3 C2 C7 . . 117.58(19) ?
C3 C2 C1 . . 121.60(19) ?
C7 C2 C1 . . 120.79(19) ?
C4 C3 C2 . . 121.8(2) ?
C4 C3 Br1 . . 118.38(17) ?
C2 C3 Br1 . . 119.85(16) ?
C5 C4 C3 . . 118.9(2) ?
C5 C4 H4A . . 120.5 ?
C3 C4 H4A . . 120.5 ?
C6 C5 C4 . . 121.02(19) ?
C6 C5 C8 . . 117.7(2) ?
C4 C5 C8 . . 121.3(2) ?
C5 C6 C7 . . 118.9(2) ?
C5 C6 H6A . . 120.6 ?
C7 C6 H6A . . 120.6 ?
C6 C7 C2 . . 121.8(2) ?
C6 C7 Br2 . . 118.33(17) ?
C2 C7 Br2 . . 119.82(15) ?
O2 C8 O3 . . 124.9(2) ?
O2 C8 C5 . . 122.0(2) ?
O3 C8 C5 . . 113.2(2) ?
C10 O4 H4B . . 109(5) ?
C10 C9 H9A . . 109.5 ?
C10 C9 H9B . . 109.5 ?
H9A C9 H9B . . 109.5 ?
C10 C9 H9C . . 109.5 ?
H9A C9 H9C . . 109.5 ?
H9B C9 H9C . . 109.5 ?
O4 C10 C9 . . 109.7(8) ?
O4 C10 C11 . . 110.9(7) ?
C9 C10 C11 . . 112.8(10) ?
O4 C10 H10A . . 107.8 ?
C9 C10 H10A . . 107.8 ?
C11 C10 H10A . . 107.8 ?
C10 C11 H11A . . 109.5 ?
C10 C11 H11B . . 109.5 ?
H11A C11 H11B . . 109.5 ?
C10 C11 H11C . . 109.5 ?
H11A C11 H11C . . 109.5 ?
H11B C11 H11C . . 109.5 ?
C10' O4' H4C . . 106(6) ?
C10' C9' H9D . . 109.5 ?
C10' C9' H9E . . 109.5 ?
H9D C9' H9E . . 109.5 ?
C10' C9' H9F . . 109.5 ?
H9D C9' H9F . . 109.5 ?
H9E C9' H9F . . 109.5 ?
O4' C10' C9' . . 108.5(13) ?
O4' C10' C11' . . 109.7(10) ?
C9' C10' C11' . . 113.5(14) ?
O4' C10' H10B . . 108.3 ?
C9' C10' H10B . . 108.3 ?
C11' C10' H10B . . 108.3 ?
C10' C11' H11D . . 109.5 ?
C10' C11' H11E . . 109.5 ?
H11D C11' H11E . . 109.5 ?
C10' C11' H11F . . 109.5 ?
H11D C11' H11F . . 109.5 ?
H11E C11' H11F . . 109.5 ?

loop_
_geom_bond_atom_site_label_1
_geom_bond_atom_site_label_2
_geom_bond_site_symmetry_2
_geom_bond_distance
_geom_bond_publ_flag
Br1 C3 . 1.893(2) ?
Br2 C7 . 1.890(2) ?
O1 C1 . 1.236(3) ?
O2 C8 . 1.213(3) ?
O3 C8 . 1.311(3) ?
O3 H3A . 0.839(3) ?
N1 C1 . 1.311(3) ?
N1 H1A . 0.880(3) ?
N1 H1B . 0.880(3) ?
C1 C2 . 1.515(3) ?
C2 C3 . 1.389(3) ?
C2 C7 . 1.390(3) ?
C3 C4 . 1.385(3) ?
C4 C5 . 1.382(3) ?
C4 H4A . 0.9500 ?
C5 C6 . 1.381(3) ?
C5 C8 . 1.501(3) ?
C6 C7 . 1.385(3) ?
C6 H6A . 0.9500 ?
O4 C10 . 1.437(8) ?
O4 H4B . 0.840(3) ?
C9 C10 . 1.492(10) ?
C9 H9A . 0.9800 ?
C9 H9B . 0.9800 ?
C9 H9C . 0.9800 ?
C10 C11 . 1.517(8) ?
C10 H10A . 1.0000 ?
C11 H11A . 0.9800 ?
C11 H11B . 0.9800 ?
C11 H11C . 0.9800 ?
O4' C10' . 1.448(11) ?
O4' H4C . 0.840(3) ?
C9' C10' . 1.497(13) ?
C9' H9D . 0.9800 ?
C9' H9E . 0.9800 ?
C9' H9F . 0.9800 ?
C10' C11' . 1.492(12) ?
C10' H10B . 1.0000 ?
C11' H11D . 0.9800 ?
C11' H11E . 0.9800 ?
C11' H11F . 0.9800 ?

loop_
_geom_hbond_atom_site_label_D
_geom_hbond_atom_site_label_H
_geom_hbond_atom_site_label_A
_geom_hbond_site_symmetry_A
_geom_hbond_distance_DH
_geom_hbond_distance_HA
_geom_hbond_distance_DA
_geom_hbond_angle_DHA
_geom_hbond_publ_flag
O3 H3A O4 . 0.839(3) 1.744(13) 2.580(12) 174(3) yes
O3 H3A O4' . 0.839(3) 1.724(19) 2.560(19) 173(3) yes
N1 H1A O1 2_657 0.880(3) 2.057(6) 2.929(2) 171(3) yes
N1 H1B O2 2_666 0.880(3) 2.075(9) 2.931(3) 164(3) yes
O4 H4B O1 2_766 0.840(3) 2.05(3) 2.802(11) 149(5) yes
O4' H4C O1 2_766 0.840(3) 1.90(5) 2.606(18) 141(7) yes

loop_
_geom_torsion_atom_site_label_1
_geom_torsion_atom_site_label_2
_geom_torsion_atom_site_label_3
_geom_torsion_atom_site_label_4
_geom_torsion_site_symmetry_1
_geom_torsion_site_symmetry_2
_geom_torsion_site_symmetry_3
_geom_torsion_site_symmetry_4
_geom_torsion
_geom_torsion_publ_flag
O1 C1 C2 C3 . . . . -91.0(3) ?
N1 C1 C2 C3 . . . . 89.3(3) ?
O1 C1 C2 C7 . . . . 86.7(3) ?
N1 C1 C2 C7 . . . . -93.0(3) ?
C7 C2 C3 C4 . . . . -1.3(3) ?
C1 C2 C3 C4 . . . . 176.4(2) ?
C7 C2 C3 Br1 . . . . 178.09(16) ?
C1 C2 C3 Br1 . . . . -4.2(3) ?
C2 C3 C4 C5 . . . . 1.3(3) ?
Br1 C3 C4 C5 . . . . -178.05(16) ?
C3 C4 C5 C6 . . . . -0.2(3) ?
C3 C4 C5 C8 . . . . 177.7(2) ?
C4 C5 C6 C7 . . . . -0.9(3) ?
C8 C5 C6 C7 . . . . -178.9(2) ?
C5 C6 C7 C2 . . . . 0.9(3) ?
C5 C6 C7 Br2 . . . . -179.53(16) ?
C3 C2 C7 C6 . . . . 0.1(3) ?
C1 C2 C7 C6 . . . . -177.6(2) ?
C3 C2 C7 Br2 . . . . -179.40(16) ?
C1 C2 C7 Br2 . . . . 2.8(3) ?
C6 C5 C8 O2 . . . . 7.2(3) ?
C4 C5 C8 O2 . . . . -170.8(2) ?
C6 C5 C8 O3 . . . . -173.2(2) ?
C4 C5 C8 O3 . . . . 8.9(3) ?

_cod_database_fobs_code 1561945
